data_7042162
loop_
_publ_author_name
'Lerner, Hans-Wolfram'
'Bolte, Michael'
'Wagner, Matthias'

_publ_section_title
;
 Reaction of the thermo-labile triazenide Na[tBu3SiNNNSiMe3] with CO2:
 Formation of the imido carbonate (tBu3SiO)(Me3SiO)C=N-SitBu3 and
 carbamine acid (tBu3SiO)CONH2
;
_journal_name_full 'Dalton Trans.'
_journal_paper_doi 10.1039/C7DT00173H
_journal_year 2017
_chemical_formula_sum 'C28 H63 N O2 Si3'
_chemical_formula_weight 530.06
_space_group_IT_number 14
_symmetry_cell_setting monoclinic
_symmetry_space_group_name_Hall '-P 2yn'
_symmetry_space_group_name_H-M 'P 1 21/n 1'
_atom_sites_solution_hydrogens geom
_atom_sites_solution_primary direct
_atom_sites_solution_secondary difmap
_audit_creation_method SHELXL-97
_audit_update_record
;
2016-12-06 deposited with the CCDC.
2017-02-21 downloaded from the CCDC.
;
_cell_angle_alpha 90.00
_cell_angle_beta 116.556(6)
_cell_angle_gamma 90.00
_cell_formula_units_Z 4
_cell_length_a 12.9620(10)
_cell_length_b 21.478(2)
_cell_length_c 13.4990(10)
_cell_measurement_reflns_used 510
_cell_measurement_temperature 173(2)
_cell_measurement_theta_max 20
_cell_measurement_theta_min 1
_cell_volume 3361.6(5)
_computing_cell_refinement 'Siemens SMART'
_computing_data_collection 'Siemens SMART'
_computing_data_reduction 'Siemens SAINT'
_computing_molecular_graphics 'XP (Siemens XTL-Plus)'
_computing_structure_refinement 'SHELXL-97 (Sheldrick, 1997)'
_computing_structure_solution 'SHELXS-97 (Sheldrick, 1990)'
_diffrn_ambient_temperature 173(2)
_diffrn_measured_fraction_theta_full 0.922
_diffrn_measured_fraction_theta_max 0.922
_diffrn_measurement_device_type 'Siemens CCD three-circle diffractometer'
_diffrn_measurement_method \w
_diffrn_radiation_monochromator graphite
_diffrn_radiation_source 'fine-focus sealed tube'
_diffrn_radiation_type MoK\a
_diffrn_radiation_wavelength 0.71073
_diffrn_reflns_av_R_equivalents 0.1169
_diffrn_reflns_av_sigmaI/netI 0.1074
_diffrn_reflns_limit_h_max 16
_diffrn_reflns_limit_h_min -16
_diffrn_reflns_limit_k_max 27
_diffrn_reflns_limit_k_min -27
_diffrn_reflns_limit_l_max 16
_diffrn_reflns_limit_l_min -17
_diffrn_reflns_number 44255
_diffrn_reflns_theta_full 27.25
_diffrn_reflns_theta_max 27.25
_diffrn_reflns_theta_min 1.81
_diffrn_standards_decay_% 0
_diffrn_standards_interval_time 1440
_diffrn_standards_number 237
_exptl_absorpt_coefficient_mu 0.164
_exptl_absorpt_correction_T_max 0.9935
_exptl_absorpt_correction_T_min 0.9434
_exptl_absorpt_correction_type empirical
_exptl_absorpt_process_details 'SADABS (Sheldrick, 1996)'
_exptl_crystal_colour colourless
_exptl_crystal_density_diffrn 1.047
_exptl_crystal_density_method 'not measured'
_exptl_crystal_description plate
_exptl_crystal_F_000 1184
_exptl_crystal_size_max 0.36
_exptl_crystal_size_mid 0.34
_exptl_crystal_size_min 0.04
_refine_diff_density_max 0.354
_refine_diff_density_min -0.342
_refine_diff_density_rms 0.058
_refine_ls_extinction_method none
_refine_ls_goodness_of_fit_ref 1.004
_refine_ls_hydrogen_treatment mixed
_refine_ls_matrix_type full
_refine_ls_number_parameters 335
_refine_ls_number_reflns 6940
_refine_ls_number_restraints 6
_refine_ls_restrained_S_all 1.016
_refine_ls_R_factor_all 0.1389
_refine_ls_R_factor_gt 0.0575
_refine_ls_shift/su_max 0.001
_refine_ls_shift/su_mean 0.000
_refine_ls_structure_factor_coef Fsqd
_refine_ls_weighting_details 'calc w=1/[\s^2^(Fo^2^)+(0.0521P)^2^+1.7249P] where P=(Fo^2^+2Fc^2^)/3'
_refine_ls_weighting_scheme calc
_refine_ls_wR_factor_gt 0.1125
_refine_ls_wR_factor_ref 0.1389
_reflns_number_gt 3850
_reflns_number_total 6940
_reflns_threshold_expression >2sigma(I)
_cod_data_source_file c7dt00173h1.cif
_cod_data_source_block wa35
_cod_depositor_comments
;
The following automatic conversions were performed:

'_symmetry_cell_setting' value 'Monoclinic' changed to 'monoclinic'
according to
/usr/data/users/saulius/crontab/automatic-downloads/rss-feeds/RSC/lib/dictionaries/cif_core.dic
dictionary named 'cif_core.dic' version 2.4.2 from 2011-04-26.

'_exptl_absorpt_correction_type' value 'Empirical' changed to
'empirical' according to
/usr/data/users/saulius/crontab/automatic-downloads/rss-feeds/RSC/lib/dictionaries/cif_core.dic
dictionary named 'cif_core.dic' version 2.4.2 from 2011-04-26.

Automatic conversion script
Id: cif_fix_values 4268 2015-11-12 08:31:59Z antanas 
;
_cod_original_sg_symbol_H-M P21/n
_cod_database_code 7042162

loop_
_symmetry_equiv_pos_as_xyz
'x, y, z'
'-x+1/2, y+1/2, -z+1/2'
'-x, -y, -z'
'x-1/2, -y-1/2, z-1/2'

loop_
_atom_site_label
_atom_site_type_symbol
_atom_site_fract_x
_atom_site_fract_y
_atom_site_fract_z
_atom_site_U_iso_or_equiv
_atom_site_adp_type
_atom_site_occupancy
_atom_site_symmetry_multiplicity
_atom_site_calc_flag
_atom_site_refinement_flags
_atom_site_disorder_assembly
_atom_site_disorder_group
Si1 Si 0.14148(7) 0.61222(4) 0.83078(7) 0.0232(2) Uani 1 1 d . . .
Si2 Si 0.40421(7) 0.65470(4) 0.64089(7) 0.0252(2) Uani 1 1 d . A .
Si3 Si 0.28870(9) 0.45833(4) 0.69538(8) 0.0386(3) Uani 1 1 d . . .
N1 N 0.21247(19) 0.57453(10) 0.76636(18) 0.0215(5) Uani 1 1 d . . .
O2 O 0.31864(15) 0.63648(8) 0.70325(16) 0.0247(5) Uani 1 1 d . . .
O3 O 0.31562(18) 0.53410(9) 0.68093(17) 0.0355(6) Uani 1 1 d . . .
C1 C 0.2774(2) 0.58186(13) 0.7205(2) 0.0242(7) Uani 1 1 d . . .
C11 C 0.0261(2) 0.55334(14) 0.8249(3) 0.0311(8) Uani 1 1 d . . .
C111 C -0.0280(3) 0.57082(16) 0.9028(3) 0.0450(9) Uani 1 1 d . . .
H11A H -0.0590 0.6132 0.8861 0.068 Uiso 1 1 calc R . .
H11B H 0.0312 0.5687 0.9799 0.068 Uiso 1 1 calc R . .
H11C H -0.0903 0.5416 0.8916 0.068 Uiso 1 1 calc R . .
C112 C 0.0752(3) 0.48706(15) 0.8557(3) 0.0413(9) Uani 1 1 d . . .
H11D H 0.1385 0.4871 0.9310 0.062 Uiso 1 1 calc R . .
H11E H 0.1040 0.4731 0.8036 0.062 Uiso 1 1 calc R . .
H11F H 0.0143 0.4588 0.8523 0.062 Uiso 1 1 calc R . .
C113 C -0.0719(3) 0.54892(16) 0.7066(3) 0.0458(9) Uani 1 1 d . . .
H11G H -0.1054 0.5903 0.6818 0.069 Uiso 1 1 calc R . .
H11H H -0.1315 0.5205 0.7055 0.069 Uiso 1 1 calc R . .
H11I H -0.0412 0.5331 0.6569 0.069 Uiso 1 1 calc R . .
C12 C 0.2540(2) 0.62787(14) 0.9812(2) 0.0309(8) Uani 1 1 d . . .
C121 C 0.2913(3) 0.56766(16) 1.0504(3) 0.0435(9) Uani 1 1 d . . .
H12A H 0.2236 0.5478 1.0512 0.065 Uiso 1 1 calc R . .
H12B H 0.3473 0.5777 1.1263 0.065 Uiso 1 1 calc R . .
H12C H 0.3265 0.5392 1.0176 0.065 Uiso 1 1 calc R . .
C122 C 0.2103(3) 0.67308(17) 1.0430(3) 0.0478(10) Uani 1 1 d . . .
H12D H 0.1863 0.7123 1.0017 0.072 Uiso 1 1 calc R . .
H12E H 0.2723 0.6812 1.1172 0.072 Uiso 1 1 calc R . .
H12F H 0.1444 0.6544 1.0492 0.072 Uiso 1 1 calc R . .
C123 C 0.3650(3) 0.65539(16) 0.9838(3) 0.0419(9) Uani 1 1 d . . .
H12G H 0.3464 0.6939 0.9402 0.063 Uiso 1 1 calc R . .
H12H H 0.3990 0.6253 0.9524 0.063 Uiso 1 1 calc R . .
H12I H 0.4201 0.6645 1.0606 0.063 Uiso 1 1 calc R . .
C13 C 0.0690(3) 0.68754(14) 0.7523(3) 0.0306(7) Uani 1 1 d . . .
C131 C -0.0301(3) 0.71167(16) 0.7760(3) 0.0444(9) Uani 1 1 d . . .
H13A H -0.0881 0.6789 0.7591 0.067 Uiso 1 1 calc R . .
H13B H -0.0656 0.7482 0.7296 0.067 Uiso 1 1 calc R . .
H13C H 0.0006 0.7233 0.8542 0.067 Uiso 1 1 calc R . .
C132 C 0.1575(3) 0.74036(14) 0.7817(3) 0.0415(9) Uani 1 1 d . . .
H13D H 0.1904 0.7490 0.8613 0.062 Uiso 1 1 calc R . .
H13E H 0.1194 0.7779 0.7401 0.062 Uiso 1 1 calc R . .
H13F H 0.2191 0.7279 0.7626 0.062 Uiso 1 1 calc R . .
C133 C 0.0211(3) 0.67695(15) 0.6270(3) 0.0397(8) Uani 1 1 d . . .
H13G H -0.0359 0.6433 0.6041 0.060 Uiso 1 1 calc R . .
H13H H 0.0843 0.6656 0.6094 0.060 Uiso 1 1 calc R . .
H13I H -0.0157 0.7152 0.5875 0.060 Uiso 1 1 calc R . .
C21 C 0.4021(3) 0.74403(14) 0.6530(3) 0.0367(8) Uani 1 1 d . . .
C211 C 0.4797(3) 0.78079(16) 0.6134(3) 0.0583(11) Uani 1 1 d . . .
H21A H 0.5597 0.7666 0.6542 0.088 Uiso 1 1 calc R . .
H21B H 0.4754 0.8253 0.6269 0.088 Uiso 1 1 calc R . .
H21C H 0.4531 0.7737 0.5339 0.088 Uiso 1 1 calc R . .
C212 C 0.2785(3) 0.76875(15) 0.5857(3) 0.0494(10) Uani 1 1 d . . .
H21D H 0.2507 0.7574 0.5077 0.074 Uiso 1 1 calc R . .
H21E H 0.2783 0.8142 0.5924 0.074 Uiso 1 1 calc R . .
H21F H 0.2278 0.7505 0.6142 0.074 Uiso 1 1 calc R . .
C213 C 0.4411(3) 0.76350(16) 0.7748(3) 0.0477(10) Uani 1 1 d . . .
H21G H 0.5200 0.7489 0.8203 0.071 Uiso 1 1 calc R . .
H21H H 0.3893 0.7450 0.8018 0.071 Uiso 1 1 calc R . .
H21I H 0.4386 0.8090 0.7794 0.071 Uiso 1 1 calc R . .
C22 C 0.5569(2) 0.62157(14) 0.7275(3) 0.0381(8) Uani 1 1 d D . .
C221 C 0.5826(8) 0.5564(3) 0.7002(8) 0.046(2) Uani 0.567(7) 1 d PD A 1
H22A H 0.5202 0.5282 0.6931 0.069 Uiso 0.567(7) 1 calc PR A 1
H22B H 0.6556 0.5418 0.7597 0.069 Uiso 0.567(7) 1 calc PR A 1
H22C H 0.5884 0.5574 0.6303 0.069 Uiso 0.567(7) 1 calc PR A 1
C222 C 0.5708(5) 0.6147(3) 0.8496(4) 0.048(2) Uani 0.567(7) 1 d PD A 1
H22D H 0.5546 0.6547 0.8745 0.072 Uiso 0.567(7) 1 calc PR A 1
H22E H 0.6498 0.6018 0.8990 0.072 Uiso 0.567(7) 1 calc PR A 1
H22F H 0.5165 0.5832 0.8508 0.072 Uiso 0.567(7) 1 calc PR A 1
C223 C 0.6543(5) 0.6658(3) 0.7403(7) 0.054(2) Uani 0.567(7) 1 d PD A 1
H22G H 0.6360 0.7079 0.7553 0.081 Uiso 0.567(7) 1 calc PR A 1
H22H H 0.6631 0.6659 0.6718 0.081 Uiso 0.567(7) 1 calc PR A 1
H22I H 0.7265 0.6519 0.8020 0.081 Uiso 0.567(7) 1 calc PR A 1
C224 C 0.5603(10) 0.5508(2) 0.7408(10) 0.047(3) Uani 0.433(7) 1 d PD A 2
H22J H 0.5150 0.5314 0.6685 0.070 Uiso 0.433(7) 1 calc PR A 2
H22K H 0.5278 0.5393 0.7913 0.070 Uiso 0.433(7) 1 calc PR A 2
H22L H 0.6404 0.5364 0.7712 0.070 Uiso 0.433(7) 1 calc PR A 2
C225 C 0.6270(7) 0.6557(5) 0.8352(6) 0.064(3) Uani 0.433(7) 1 d PD A 2
H22M H 0.6223 0.7007 0.8212 0.097 Uiso 0.433(7) 1 calc PR A 2
H22N H 0.7077 0.6423 0.8660 0.097 Uiso 0.433(7) 1 calc PR A 2
H22O H 0.5963 0.6463 0.8880 0.097 Uiso 0.433(7) 1 calc PR A 2
C226 C 0.6231(7) 0.6336(5) 0.6559(7) 0.055(3) Uani 0.433(7) 1 d PD A 2
H22P H 0.5824 0.6129 0.5840 0.083 Uiso 0.433(7) 1 calc PR A 2
H22Q H 0.7016 0.6169 0.6946 0.083 Uiso 0.433(7) 1 calc PR A 2
H22R H 0.6267 0.6784 0.6445 0.083 Uiso 0.433(7) 1 calc PR A 2
C23 C 0.3279(3) 0.62755(14) 0.4886(3) 0.0303(7) Uani 1 1 d . . .
C231 C 0.3536(3) 0.67137(16) 0.4113(3) 0.0525(10) Uani 1 1 d . A .
H23A H 0.3342 0.7143 0.4213 0.079 Uiso 1 1 calc R . .
H23B H 0.3071 0.6587 0.3341 0.079 Uiso 1 1 calc R . .
H23C H 0.4356 0.6689 0.4295 0.079 Uiso 1 1 calc R . .
C232 C 0.3602(3) 0.56193(14) 0.4664(3) 0.0390(8) Uani 1 1 d . A .
H23D H 0.3451 0.5317 0.5128 0.059 Uiso 1 1 calc R . .
H23E H 0.4421 0.5609 0.4841 0.059 Uiso 1 1 calc R . .
H23F H 0.3137 0.5513 0.3882 0.059 Uiso 1 1 calc R . .
C233 C 0.1957(3) 0.62658(17) 0.4489(3) 0.0452(9) Uani 1 1 d . A .
H23G H 0.1776 0.5988 0.4965 0.068 Uiso 1 1 calc R . .
H23H H 0.1571 0.6116 0.3723 0.068 Uiso 1 1 calc R . .
H23I H 0.1688 0.6687 0.4527 0.068 Uiso 1 1 calc R . .
C31 C 0.3506(3) 0.43812(16) 0.8437(3) 0.0481(10) Uani 1 1 d . . .
H31A H 0.4328 0.4488 0.8798 0.072 Uiso 1 1 calc R . .
H31B H 0.3414 0.3934 0.8515 0.072 Uiso 1 1 calc R . .
H31C H 0.3106 0.4615 0.8785 0.072 Uiso 1 1 calc R . .
C32 C 0.3665(4) 0.41543(16) 0.6302(4) 0.0672(13) Uani 1 1 d . . .
H32A H 0.4494 0.4236 0.6714 0.101 Uiso 1 1 calc R . .
H32B H 0.3391 0.4293 0.5534 0.101 Uiso 1 1 calc R . .
H32C H 0.3523 0.3707 0.6314 0.101 Uiso 1 1 calc R . .
C33 C 0.1329(3) 0.44187(17) 0.6147(3) 0.0550(11) Uani 1 1 d . . .
H33A H 0.1078 0.4538 0.5372 0.083 Uiso 1 1 calc R . .
H33B H 0.0895 0.4658 0.6453 0.083 Uiso 1 1 calc R . .
H33C H 0.1190 0.3973 0.6188 0.083 Uiso 1 1 calc R . .

loop_
_atom_site_aniso_label
_atom_site_aniso_U_11
_atom_site_aniso_U_22
_atom_site_aniso_U_33
_atom_site_aniso_U_23
_atom_site_aniso_U_13
_atom_site_aniso_U_12
Si1 0.0225(4) 0.0259(5) 0.0242(5) -0.0003(4) 0.0132(4) 0.0016(4)
Si2 0.0275(5) 0.0224(5) 0.0320(5) 0.0004(4) 0.0189(4) -0.0018(4)
Si3 0.0628(7) 0.0201(5) 0.0501(6) 0.0021(4) 0.0407(6) 0.0017(4)
N1 0.0235(13) 0.0218(13) 0.0245(14) 0.0000(11) 0.0155(11) -0.0003(10)
O2 0.0291(11) 0.0204(11) 0.0304(12) -0.0005(9) 0.0185(10) -0.0022(9)
O3 0.0576(14) 0.0192(12) 0.0505(15) 0.0013(10) 0.0428(13) 0.0050(10)
C1 0.0257(16) 0.0209(16) 0.0238(17) 0.0027(14) 0.0090(14) 0.0051(13)
C11 0.0291(17) 0.0350(19) 0.0345(19) 0.0029(15) 0.0190(16) -0.0007(14)
C111 0.042(2) 0.055(2) 0.054(2) 0.0092(19) 0.0355(19) 0.0032(17)
C112 0.049(2) 0.039(2) 0.048(2) 0.0021(18) 0.0317(19) -0.0052(17)
C113 0.0350(19) 0.049(2) 0.050(2) -0.0009(19) 0.0163(18) -0.0114(17)
C12 0.0294(17) 0.0363(19) 0.0267(18) -0.0015(15) 0.0123(15) 0.0039(14)
C121 0.041(2) 0.055(2) 0.029(2) 0.0023(18) 0.0108(16) 0.0067(17)
C122 0.049(2) 0.063(3) 0.033(2) -0.0140(18) 0.0193(18) 0.0061(18)
C123 0.0310(18) 0.047(2) 0.041(2) -0.0120(18) 0.0100(17) -0.0046(16)
C13 0.0327(17) 0.0288(18) 0.0340(19) 0.0018(15) 0.0182(16) 0.0066(14)
C131 0.042(2) 0.047(2) 0.049(2) 0.0073(18) 0.0245(19) 0.0183(17)
C132 0.053(2) 0.0227(18) 0.055(2) 0.0014(17) 0.029(2) 0.0038(16)
C133 0.046(2) 0.036(2) 0.038(2) 0.0070(16) 0.0193(17) 0.0100(16)
C21 0.047(2) 0.0267(18) 0.050(2) -0.0015(16) 0.0344(18) -0.0052(15)
C211 0.081(3) 0.031(2) 0.090(3) -0.003(2) 0.063(3) -0.0177(19)
C212 0.065(3) 0.028(2) 0.064(3) 0.0103(19) 0.037(2) 0.0118(18)
C213 0.054(2) 0.037(2) 0.061(3) -0.0173(19) 0.034(2) -0.0149(17)
C22 0.0243(17) 0.043(2) 0.047(2) -0.0026(17) 0.0162(16) -0.0009(15)
C221 0.036(4) 0.046(5) 0.058(7) 0.003(4) 0.022(4) 0.011(3)
C222 0.030(4) 0.056(5) 0.047(4) -0.005(4) 0.006(3) 0.007(3)
C223 0.031(4) 0.055(5) 0.072(6) 0.000(4) 0.018(4) -0.006(3)
C224 0.029(6) 0.061(7) 0.042(8) 0.003(5) 0.009(5) 0.018(4)
C225 0.043(6) 0.096(9) 0.055(6) -0.005(6) 0.022(5) -0.005(6)
C226 0.021(4) 0.063(7) 0.077(7) -0.010(6) 0.018(5) -0.010(4)
C23 0.0365(18) 0.0288(18) 0.0308(19) 0.0049(14) 0.0197(15) 0.0024(14)
C231 0.078(3) 0.047(2) 0.043(2) 0.0057(19) 0.037(2) -0.001(2)
C232 0.047(2) 0.041(2) 0.035(2) -0.0085(16) 0.0230(17) -0.0026(16)
C233 0.040(2) 0.057(2) 0.034(2) -0.0005(18) 0.0123(17) 0.0071(17)
C31 0.053(2) 0.038(2) 0.062(3) 0.0134(19) 0.034(2) 0.0129(17)
C32 0.124(4) 0.0190(19) 0.100(3) 0.002(2) 0.088(3) 0.008(2)
C33 0.081(3) 0.043(2) 0.040(2) -0.0118(18) 0.026(2) -0.013(2)

loop_
_atom_type_symbol
_atom_type_description
_atom_type_scat_dispersion_real
_atom_type_scat_dispersion_imag
_atom_type_scat_source
C C 0.0033 0.0016 'International Tables Vol C Tables 4.2.6.8 and 6.1.1.4'
H H 0.0000 0.0000 'International Tables Vol C Tables 4.2.6.8 and 6.1.1.4'
N N 0.0061 0.0033 'International Tables Vol C Tables 4.2.6.8 and 6.1.1.4'
O O 0.0106 0.0060 'International Tables Vol C Tables 4.2.6.8 and 6.1.1.4'
Si Si 0.0817 0.0704 'International Tables Vol C Tables 4.2.6.8 and 6.1.1.4'

loop_
_geom_angle_atom_site_label_1
_geom_angle_atom_site_label_2
_geom_angle_atom_site_label_3
_geom_angle
N1 Si1 C12 106.85(12)
N1 Si1 C13 110.78(12)
C12 Si1 C13 112.65(13)
N1 Si1 C11 104.46(12)
C12 Si1 C11 111.38(13)
C13 Si1 C11 110.36(13)
O2 Si2 C21 98.58(11)
O2 Si2 C22 109.43(12)
C21 Si2 C22 111.43(14)
O2 Si2 C23 108.59(11)
C21 Si2 C23 111.79(14)
C22 Si2 C23 115.61(13)
O3 Si3 C31 109.81(14)
O3 Si3 C33 110.04(14)
C31 Si3 C33 115.15(17)
O3 Si3 C32 103.84(13)
C31 Si3 C32 109.44(18)
C33 Si3 C32 107.94(19)
C1 N1 Si1 144.6(2)
C1 O2 Si2 132.56(18)
C1 O3 Si3 123.64(18)
N1 C1 O3 123.0(3)
N1 C1 O2 126.6(3)
O3 C1 O2 110.4(2)
C113 C11 C112 105.9(3)
C113 C11 C111 107.8(3)
C112 C11 C111 107.4(3)
C113 C11 Si1 110.4(2)
C112 C11 Si1 112.0(2)
C111 C11 Si1 113.0(2)
C11 C111 H11A 109.5
C11 C111 H11B 109.5
H11A C111 H11B 109.5
C11 C111 H11C 109.5
H11A C111 H11C 109.5
H11B C111 H11C 109.5
C11 C112 H11D 109.5
C11 C112 H11E 109.5
H11D C112 H11E 109.5
C11 C112 H11F 109.5
H11D C112 H11F 109.5
H11E C112 H11F 109.5
C11 C113 H11G 109.5
C11 C113 H11H 109.5
H11G C113 H11H 109.5
C11 C113 H11I 109.5
H11G C113 H11I 109.5
H11H C113 H11I 109.5
C121 C12 C123 105.8(2)
C121 C12 C122 107.0(3)
C123 C12 C122 108.1(3)
C121 C12 Si1 112.1(2)
C123 C12 Si1 110.5(2)
C122 C12 Si1 113.0(2)
C12 C121 H12A 109.5
C12 C121 H12B 109.5
H12A C121 H12B 109.5
C12 C121 H12C 109.5
H12A C121 H12C 109.5
H12B C121 H12C 109.5
C12 C122 H12D 109.5
C12 C122 H12E 109.5
H12D C122 H12E 109.5
C12 C122 H12F 109.5
H12D C122 H12F 109.5
H12E C122 H12F 109.5
C12 C123 H12G 109.5
C12 C123 H12H 109.5
H12G C123 H12H 109.5
C12 C123 H12I 109.5
H12G C123 H12I 109.5
H12H C123 H12I 109.5
C132 C13 C133 106.4(3)
C132 C13 C131 107.0(3)
C133 C13 C131 108.2(3)
C132 C13 Si1 110.7(2)
C133 C13 Si1 109.8(2)
C131 C13 Si1 114.4(2)
C13 C131 H13A 109.5
C13 C131 H13B 109.5
H13A C131 H13B 109.5
C13 C131 H13C 109.5
H13A C131 H13C 109.5
H13B C131 H13C 109.5
C13 C132 H13D 109.5
C13 C132 H13E 109.5
H13D C132 H13E 109.5
C13 C132 H13F 109.5
H13D C132 H13F 109.5
H13E C132 H13F 109.5
C13 C133 H13G 109.5
C13 C133 H13H 109.5
H13G C133 H13H 109.5
C13 C133 H13I 109.5
H13G C133 H13I 109.5
H13H C133 H13I 109.5
C212 C21 C213 107.0(3)
C212 C21 C211 106.6(3)
C213 C21 C211 106.0(3)
C212 C21 Si2 110.1(2)
C213 C21 Si2 110.5(2)
C211 C21 Si2 116.2(2)
C21 C211 H21A 109.5
C21 C211 H21B 109.5
H21A C211 H21B 109.5
C21 C211 H21C 109.5
H21A C211 H21C 109.5
H21B C211 H21C 109.5
C21 C212 H21D 109.5
C21 C212 H21E 109.5
H21D C212 H21E 109.5
C21 C212 H21F 109.5
H21D C212 H21F 109.5
H21E C212 H21F 109.5
C21 C213 H21G 109.5
C21 C213 H21H 109.5
H21G C213 H21H 109.5
C21 C213 H21I 109.5
H21G C213 H21I 109.5
H21H C213 H21I 109.5
C225 C22 C221 125.1(6)
C225 C22 C223 58.6(5)
C221 C22 C223 109.9(5)
C225 C22 C224 113.3(7)
C221 C22 C224 27.9(4)
C223 C22 C224 128.7(5)
C225 C22 C226 104.6(5)
C221 C22 C226 76.3(5)
C223 C22 C226 46.9(4)
C224 C22 C226 103.9(5)
C225 C22 C222 46.1(4)
C221 C22 C222 103.3(4)
C223 C22 C222 103.7(4)
C224 C22 C222 78.5(5)
C226 C22 C222 144.6(4)
C225 C22 Si2 114.5(4)
C221 C22 Si2 118.0(4)
C223 C22 Si2 114.3(3)
C224 C22 Si2 114.0(5)
C226 C22 Si2 105.1(4)
C222 C22 Si2 105.9(3)
C22 C221 H22A 109.5
C22 C221 H22B 109.5
H22A C221 H22B 109.5
C22 C221 H22C 109.5
H22A C221 H22C 109.5
H22B C221 H22C 109.5
C22 C222 H22D 109.5
C22 C222 H22E 109.5
H22D C222 H22E 109.5
C22 C222 H22F 109.5
H22D C222 H22F 109.5
H22E C222 H22F 109.5
C22 C223 H22G 109.5
C22 C223 H22H 109.5
H22G C223 H22H 109.5
C22 C223 H22I 109.5
H22G C223 H22I 109.5
H22H C223 H22I 109.5
C22 C224 H22J 109.5
C22 C224 H22K 109.5
H22J C224 H22K 109.5
C22 C224 H22L 109.5
H22J C224 H22L 109.5
H22K C224 H22L 109.5
C22 C225 H22M 109.5
C22 C225 H22N 109.5
H22M C225 H22N 109.5
C22 C225 H22O 109.5
H22M C225 H22O 109.5
H22N C225 H22O 109.5
C22 C226 H22P 109.5
C22 C226 H22Q 109.5
H22P C226 H22Q 109.5
C22 C226 H22R 109.5
H22P C226 H22R 109.5
H22Q C226 H22R 109.5
C232 C23 C231 105.5(2)
C232 C23 C233 106.0(3)
C231 C23 C233 108.2(3)
C232 C23 Si2 115.5(2)
C231 C23 Si2 111.8(2)
C233 C23 Si2 109.4(2)
C23 C231 H23A 109.5
C23 C231 H23B 109.5
H23A C231 H23B 109.5
C23 C231 H23C 109.5
H23A C231 H23C 109.5
H23B C231 H23C 109.5
C23 C232 H23D 109.5
C23 C232 H23E 109.5
H23D C232 H23E 109.5
C23 C232 H23F 109.5
H23D C232 H23F 109.5
H23E C232 H23F 109.5
C23 C233 H23G 109.5
C23 C233 H23H 109.5
H23G C233 H23H 109.5
C23 C233 H23I 109.5
H23G C233 H23I 109.5
H23H C233 H23I 109.5
Si3 C31 H31A 109.5
Si3 C31 H31B 109.5
H31A C31 H31B 109.5
Si3 C31 H31C 109.5
H31A C31 H31C 109.5
H31B C31 H31C 109.5
Si3 C32 H32A 109.5
Si3 C32 H32B 109.5
H32A C32 H32B 109.5
Si3 C32 H32C 109.5
H32A C32 H32C 109.5
H32B C32 H32C 109.5
Si3 C33 H33A 109.5
Si3 C33 H33B 109.5
H33A C33 H33B 109.5
Si3 C33 H33C 109.5
H33A C33 H33C 109.5
H33B C33 H33C 109.5

loop_
_geom_bond_atom_site_label_1
_geom_bond_atom_site_label_2
_geom_bond_distance
Si1 N1 1.725(2)
Si1 C12 1.928(3)
Si1 C13 1.932(3)
Si1 C11 1.933(3)
Si2 O2 1.7109(19)
Si2 C21 1.927(3)
Si2 C22 1.929(3)
Si2 C23 1.931(3)
Si3 O3 1.694(2)
Si3 C31 1.845(4)
Si3 C33 1.850(4)
Si3 C32 1.853(3)
N1 C1 1.258(3)
O2 C1 1.352(3)
O3 C1 1.349(3)
C11 C113 1.536(4)
C11 C112 1.539(4)
C11 C111 1.548(4)
C111 H11A 0.9800
C111 H11B 0.9800
C111 H11C 0.9800
C112 H11D 0.9800
C112 H11E 0.9800
C112 H11F 0.9800
C113 H11G 0.9800
C113 H11H 0.9800
C113 H11I 0.9800
C12 C121 1.541(4)
C12 C123 1.541(4)
C12 C122 1.543(4)
C121 H12A 0.9800
C121 H12B 0.9800
C121 H12C 0.9800
C122 H12D 0.9800
C122 H12E 0.9800
C122 H12F 0.9800
C123 H12G 0.9800
C123 H12H 0.9800
C123 H12I 0.9800
C13 C132 1.534(4)
C13 C133 1.536(4)
C13 C131 1.545(4)
C131 H13A 0.9800
C131 H13B 0.9800
C131 H13C 0.9800
C132 H13D 0.9800
C132 H13E 0.9800
C132 H13F 0.9800
C133 H13G 0.9800
C133 H13H 0.9800
C133 H13I 0.9800
C21 C212 1.541(5)
C21 C213 1.546(4)
C21 C211 1.550(4)
C211 H21A 0.9800
C211 H21B 0.9800
C211 H21C 0.9800
C212 H21D 0.9800
C212 H21E 0.9800
C212 H21F 0.9800
C213 H21G 0.9800
C213 H21H 0.9800
C213 H21I 0.9800
C22 C225 1.516(5)
C22 C221 1.521(4)
C22 C223 1.527(4)
C22 C224 1.528(5)
C22 C226 1.575(4)
C22 C222 1.583(4)
C221 H22A 0.9800
C221 H22B 0.9800
C221 H22C 0.9800
C222 H22D 0.9800
C222 H22E 0.9800
C222 H22F 0.9800
C223 H22G 0.9800
C223 H22H 0.9800
C223 H22I 0.9800
C224 H22J 0.9800
C224 H22K 0.9800
C224 H22L 0.9800
C225 H22M 0.9800
C225 H22N 0.9800
C225 H22O 0.9800
C226 H22P 0.9800
C226 H22Q 0.9800
C226 H22R 0.9800
C23 C232 1.537(4)
C23 C231 1.547(4)
C23 C233 1.550(4)
C231 H23A 0.9800
C231 H23B 0.9800
C231 H23C 0.9800
C232 H23D 0.9800
C232 H23E 0.9800
C232 H23F 0.9800
C233 H23G 0.9800
C233 H23H 0.9800
C233 H23I 0.9800
C31 H31A 0.9800
C31 H31B 0.9800
C31 H31C 0.9800
C32 H32A 0.9800
C32 H32B 0.9800
C32 H32C 0.9800
C33 H33A 0.9800
C33 H33B 0.9800
C33 H33C 0.9800

loop_
_geom_torsion_atom_site_label_1
_geom_torsion_atom_site_label_2
_geom_torsion_atom_site_label_3
_geom_torsion_atom_site_label_4
_geom_torsion
C12 Si1 N1 C1 -79.9(4)
C13 Si1 N1 C1 43.1(4)
C11 Si1 N1 C1 162.0(4)
C21 Si2 O2 C1 176.6(2)
C22 Si2 O2 C1 -66.9(3)
C23 Si2 O2 C1 60.1(3)
C31 Si3 O3 C1 -61.0(3)
C33 Si3 O3 C1 66.8(3)
C32 Si3 O3 C1 -177.9(3)
Si1 N1 C1 O3 178.5(2)
Si1 N1 C1 O2 -1.6(6)
Si3 O3 C1 N1 -4.2(4)
Si3 O3 C1 O2 175.84(18)
Si2 O2 C1 N1 -178.6(2)
Si2 O2 C1 O3 1.4(4)
N1 Si1 C11 C113 -73.3(2)
C12 Si1 C11 C113 171.7(2)
C13 Si1 C11 C113 45.8(2)
N1 Si1 C11 C112 44.4(2)
C12 Si1 C11 C112 -70.6(2)
C13 Si1 C11 C112 163.5(2)
N1 Si1 C11 C111 165.9(2)
C12 Si1 C11 C111 50.9(3)
C13 Si1 C11 C111 -75.0(2)
N1 Si1 C12 C121 -70.8(2)
C13 Si1 C12 C121 167.3(2)
C11 Si1 C12 C121 42.7(2)
N1 Si1 C12 C123 46.9(2)
C13 Si1 C12 C123 -75.0(2)
C11 Si1 C12 C123 160.4(2)
N1 Si1 C12 C122 168.1(2)
C13 Si1 C12 C122 46.3(3)
C11 Si1 C12 C122 -78.3(3)
N1 Si1 C13 C132 -79.9(2)
C12 Si1 C13 C132 39.7(2)
C11 Si1 C13 C132 164.9(2)
N1 Si1 C13 C133 37.3(2)
C12 Si1 C13 C133 156.9(2)
C11 Si1 C13 C133 -77.9(2)
N1 Si1 C13 C131 159.1(2)
C12 Si1 C13 C131 -81.3(3)
C11 Si1 C13 C131 43.9(3)
O2 Si2 C21 C212 -63.5(2)
C22 Si2 C21 C212 -178.4(2)
C23 Si2 C21 C212 50.6(3)
O2 Si2 C21 C213 54.5(2)
C22 Si2 C21 C213 -60.4(2)
C23 Si2 C21 C213 168.6(2)
O2 Si2 C21 C211 175.3(3)
C22 Si2 C21 C211 60.4(3)
C23 Si2 C21 C211 -70.7(3)
O2 Si2 C22 C225 -72.6(5)
C21 Si2 C22 C225 35.4(5)
C23 Si2 C22 C225 164.5(5)
O2 Si2 C22 C221 90.9(4)
C21 Si2 C22 C221 -161.2(4)
C23 Si2 C22 C221 -32.1(4)
O2 Si2 C22 C223 -137.6(4)
C21 Si2 C22 C223 -29.7(4)
C23 Si2 C22 C223 99.4(4)
O2 Si2 C22 C224 60.1(5)
C21 Si2 C22 C224 168.1(5)
C23 Si2 C22 C224 -62.8(5)
O2 Si2 C22 C226 173.2(4)
C21 Si2 C22 C226 -78.8(4)
C23 Si2 C22 C226 50.2(4)
O2 Si2 C22 C222 -24.1(3)
C21 Si2 C22 C222 83.9(3)
C23 Si2 C22 C222 -147.1(3)
O2 Si2 C23 C232 -92.8(2)
C21 Si2 C23 C232 159.5(2)
C22 Si2 C23 C232 30.6(3)
O2 Si2 C23 C231 146.6(2)
C21 Si2 C23 C231 38.9(3)
C22 Si2 C23 C231 -90.0(2)
O2 Si2 C23 C233 26.6(2)
C21 Si2 C23 C233 -81.1(2)
C22 Si2 C23 C233 150.0(2)
